data_4083440
loop_
_publ_author_name
'Marquet, Nicolas'
'Kirillov, Evgueni'
'Roisnel, Thierry'
'Razavi, Abbas'
'Carpentier, Jean-Fran\,cois'

_publ_section_title
;
 Group 4 Metal Complexes of Fluorous (Di)Alkoxide-(Di)Imino Ligands:
 Synthesis, Structure, Olefin Polymerization Catalysis, and Decomposition
 Pathways
;
_journal_issue 2
_journal_name_full Organometallics
_journal_page_first 606
_journal_paper_doi 10.1021/om8009409
_journal_volume 28
_journal_year 2009
_chemical_compound_source 'synthesis as described'
_chemical_formula_moiety 'C38 H34 F12 Hf N2 O2, 2(C7 H8)'
_chemical_formula_sum 'C52 H50 F12 Hf N2 O2'
_chemical_formula_weight 1141.43
_chemical_name_systematic
;
 ?
;
_space_group_IT_number 15
_symmetry_cell_setting monoclinic
_symmetry_Int_Tables_number 15
_symmetry_space_group_name_Hall '-C 2yc'
_symmetry_space_group_name_H-M 'C 1 2/c 1'
_atom_sites_solution_hydrogens geom
_atom_sites_solution_primary direct
_atom_sites_solution_secondary difmap
_audit_conform_dict_location ftp://ftp.iucr.org/pub/cif_core.dic
_audit_conform_dict_name cif_core.dic
_audit_conform_dict_version 2.3
_audit_creation_date 2007-05-10T10:08:05-00:00
_audit_creation_method 'WinGX routine CIF_UPDATE'
_cell_angle_alpha 90
_cell_angle_beta 127.787(2)
_cell_angle_gamma 90
_cell_formula_units_Z 4
_cell_length_a 27.555(2)
_cell_length_b 12.0391(10)
_cell_length_c 17.9936(14)
_cell_measurement_reflns_used 9927
_cell_measurement_temperature 100(2)
_cell_measurement_theta_max 27.52
_cell_measurement_theta_min 2.73
_cell_measurement_wavelength 0.71073
_cell_volume 4717.4(6)
_computing_cell_refinement 'Bruker SMART, 2006'
_computing_data_collection 'Bruker SMART, 2006'
_computing_data_reduction 'Bruker SAINT, 2006'
_computing_molecular_graphics 'Ortep-3 for Windows (Farrugia, 1997)'
_computing_publication_material 'WinGX publication routines (Farrugia, 1999)'
_computing_structure_refinement 'SHELXL-97 (Sheldrick, 1997)'
_computing_structure_solution 'SIR97 (Altomare et al., 1999)'
_diffrn_ambient_temperature 100(2)
_diffrn_detector 'CCD plate'
_diffrn_measured_fraction_theta_full 0.999
_diffrn_measured_fraction_theta_max 0.999
_diffrn_measurement_device_type 'APEXII, Bruker-AXS'
_diffrn_measurement_method 'CCD rotation images, thin slices'
_diffrn_radiation_monochromator graphite
_diffrn_radiation_probe x-ray
_diffrn_radiation_type MoK\a
_diffrn_radiation_wavelength 0.71073
_diffrn_reflns_av_R_equivalents 0.0449
_diffrn_reflns_av_unetI/netI 0.024
_diffrn_reflns_limit_h_max 35
_diffrn_reflns_limit_h_min -35
_diffrn_reflns_limit_k_max 15
_diffrn_reflns_limit_k_min -15
_diffrn_reflns_limit_l_max 23
_diffrn_reflns_limit_l_min -22
_diffrn_reflns_number 35640
_diffrn_reflns_theta_full 27.48
_diffrn_reflns_theta_max 27.48
_diffrn_reflns_theta_min 2.94
_exptl_absorpt_coefficient_mu 2.302
_exptl_absorpt_correction_T_max 0.550
_exptl_absorpt_correction_T_min 0.353
_exptl_absorpt_correction_type multi-scan
_exptl_absorpt_process_details
;
  [Sheldrick, G.M. (2002). SADABS Bruker AXS Inc., Madison, Wisconsin, USA]
;
_exptl_crystal_colour colourless
_exptl_crystal_density_diffrn 1.607
_exptl_crystal_density_method 'not measured'
_exptl_crystal_description prism
_exptl_crystal_F_000 2288
_exptl_crystal_size_max 0.44
_exptl_crystal_size_mid 0.37
_exptl_crystal_size_min 0.26
_refine_diff_density_max 0.44
_refine_diff_density_min -0.689
_refine_diff_density_rms 0.061
_refine_ls_extinction_method none
_refine_ls_goodness_of_fit_ref 1.049
_refine_ls_hydrogen_treatment constr
_refine_ls_matrix_type full
_refine_ls_number_parameters 313
_refine_ls_number_reflns 5407
_refine_ls_number_restraints 0
_refine_ls_restrained_S_all 1.049
_refine_ls_R_factor_all 0.0159
_refine_ls_R_factor_gt 0.0154
_refine_ls_shift/su_max 0.001
_refine_ls_shift/su_mean 0
_refine_ls_structure_factor_coef Fsqd
_refine_ls_weighting_details 'calc w=1/[\s^2^(Fo^2^)+(0.0100P)^2^+6.7284P] where P=(Fo^2^+2Fc^2^)/3'
_refine_ls_weighting_scheme calc
_refine_ls_wR_factor_gt 0.0386
_refine_ls_wR_factor_ref 0.0389
_reflns_number_gt 5298
_reflns_number_total 5407
_reflns_threshold_expression >2sigma(I)
_cod_data_source_file complex8a_NM137_100K_APEX_09mai07_archive.cif
_cod_data_source_block job
_cod_original_sg_symbol_H-M 'C 2/c'
_cod_database_code 4083440

loop_
_symmetry_equiv_pos_as_xyz
'x, y, z'
'-x, y, -z+1/2'
'x+1/2, y+1/2, z'
'-x+1/2, y+1/2, -z+1/2'
'-x, -y, -z'
'x, -y, z-1/2'
'-x+1/2, -y+1/2, -z'
'x+1/2, -y+1/2, z-1/2'

loop_
_atom_site_label
_atom_site_type_symbol
_atom_site_fract_x
_atom_site_fract_y
_atom_site_fract_z
_atom_site_U_iso_or_equiv
_atom_site_adp_type
_atom_site_occupancy
_atom_site_calc_flag
_atom_site_refinement_flags
C12 C 0.11845(7) 0.29365(12) 0.25460(10) 0.0118(3) Uani 1 d .
H12A H 0.0822 0.3018 0.1878 0.014 Uiso 1 calc R
H12B H 0.1544 0.325 0.2619 0.014 Uiso 1 calc R
C13 C -0.00878(8) 0.32976(15) -0.01807(12) 0.0236(4) Uani 1 d .
H13 H -0.0229 0.4017 -0.0446 0.028 Uiso 1 calc R
C14 C 0.08899(7) 0.48042(13) 0.27933(12) 0.0169(3) Uani 1 d .
C17 C 0.12955(7) 0.17147(12) 0.27974(10) 0.0112(3) Uani 1 d .
C18 C 0.10534(7) 0.00292(12) 0.31663(10) 0.0121(3) Uani 1 d .
C20 C 0.16714(7) 0.36345(13) 0.41913(11) 0.0162(3) Uani 1 d .
C24 C 0.03530(9) 0.27703(16) -0.02007(12) 0.0253(4) Uani 1 d .
H24 H 0.0513 0.3125 -0.048 0.03 Uiso 1 calc R
C27 C 0.10755(7) 0.36024(12) 0.31666(10) 0.0115(3) Uani 1 d .
C28 C 0.07107(7) -0.08560(13) 0.25803(11) 0.0179(3) Uani 1 d .
H28 H 0.0387 -0.0732 0.1932 0.021 Uiso 1 calc R
C29 C 0.16553(8) -0.12297(14) 0.44740(11) 0.0200(3) Uani 1 d .
H29 H 0.1979 -0.1357 0.5121 0.024 Uiso 1 calc R
C30 C 0.08421(9) -0.19283(13) 0.29454(13) 0.0228(4) Uani 1 d .
H30 H 0.0607 -0.2535 0.2544 0.027 Uiso 1 calc R
C31 C -0.03230(7) 0.27769(14) 0.02258(11) 0.0174(3) Uani 1 d .
H31 H -0.0622 0.3151 0.0238 0.021 Uiso 1 calc R
C33 C 0.03185(7) 0.11997(14) 0.05958(11) 0.0169(3) Uani 1 d .
H33 H 0.0463 0.0481 0.0861 0.02 Uiso 1 calc R
C34 C 0.05554(8) 0.17230(15) 0.01913(12) 0.0227(4) Uani 1 d .
H34 H 0.0858 0.1359 0.0184 0.027 Uiso 1 calc R
C35 C 0.13120(8) -0.21180(14) 0.38893(13) 0.0221(4) Uani 1 d .
H35 H 0.1399 -0.2851 0.4135 0.027 Uiso 1 calc R
C36 C -0.01296(7) 0.17090(13) 0.06204(10) 0.0139(3) Uani 1 d .
C37 C 0.15277(7) -0.01563(13) 0.41178(11) 0.0157(3) Uani 1 d .
H37 H 0.1763 0.045 0.4521 0.019 Uiso 1 calc R
C39 C -0.03809(7) 0.11769(12) 0.10649(10) 0.0129(3) Uani 1 d .
H39A H -0.0283 0.0374 0.1145 0.015 Uiso 1 calc R
H39B H -0.0834 0.1254 0.0639 0.015 Uiso 1 calc R
C40 C 0.18615(7) 0.12477(14) 0.29747(12) 0.0182(3) Uani 1 d .
H40A H 0.1863 0.0438 0.3032 0.027 Uiso 1 calc R
H40B H 0.2226 0.1561 0.3558 0.027 Uiso 1 calc R
H40C H 0.1866 0.1439 0.245 0.027 Uiso 1 calc R
N11 N 0.09080(5) 0.11619(10) 0.28248(8) 0.0107(2) Uani 1 d .
F3 F 0.07014(5) 0.53743(8) 0.32093(7) 0.0220(2) Uani 1 d .
O4 O 0.06142(5) 0.31693(8) 0.31559(8) 0.0120(2) Uani 1 d .
F5 F 0.04278(5) 0.48118(8) 0.18703(7) 0.0240(2) Uani 1 d .
F6 F 0.13536(5) 0.53872(8) 0.29235(8) 0.0274(2) Uani 1 d .
F7 F 0.17875(5) 0.26397(8) 0.45970(7) 0.0242(2) Uani 1 d .
F8 F 0.21643(4) 0.39026(10) 0.42456(7) 0.0299(2) Uani 1 d .
F9 F 0.16470(5) 0.43562(9) 0.47279(7) 0.0286(2) Uani 1 d .
Hf1 Hf 0 0.192867(6) 0.25 0.00808(3) Uani 1 d S
C101 C 0.15165(9) 0.49735(18) 0.12943(14) 0.0317(4) Uani 1 d .
H10A H 0.1493 0.5509 0.1682 0.048 Uiso 0.5 calc PR
H10B H 0.1172 0.4453 0.1006 0.048 Uiso 0.5 calc PR
H10C H 0.1497 0.5369 0.08 0.048 Uiso 0.5 calc PR
H10D H 0.1281 0.4712 0.0644 0.048 Uiso 0.5 calc PR
H10E H 0.1603 0.5768 0.1319 0.048 Uiso 0.5 calc PR
H10F H 0.1278 0.4852 0.1525 0.048 Uiso 0.5 calc PR
C102 C 0.21124(8) 0.43420(14) 0.19014(12) 0.0213(3) Uani 1 d .
C103 C 0.25381(9) 0.45728(17) 0.28556(13) 0.0284(4) Uani 1 d .
H103 H 0.2446 0.5121 0.3132 0.034 Uiso 1 calc R
C104 C 0.30930(9) 0.4016(2) 0.34079(13) 0.0370(5) Uani 1 d .
H104 H 0.3377 0.4182 0.406 0.044 Uiso 1 calc R
C105 C 0.32348(10) 0.32217(19) 0.30155(17) 0.0399(5) Uani 1 d .
H105 H 0.3618 0.2846 0.3393 0.048 Uiso 1 calc R
C106 C 0.28123(10) 0.29754(17) 0.20645(17) 0.0365(5) Uani 1 d .
H106 H 0.2905 0.2427 0.1789 0.044 Uiso 1 calc R
C107 C 0.22565(9) 0.35304(16) 0.15190(13) 0.0278(4) Uani 1 d .
H107 H 0.1968 0.3352 0.0871 0.033 Uiso 1 calc R

loop_
_atom_site_aniso_label
_atom_site_aniso_U_11
_atom_site_aniso_U_22
_atom_site_aniso_U_33
_atom_site_aniso_U_23
_atom_site_aniso_U_13
_atom_site_aniso_U_12
C12 0.0113(7) 0.0114(7) 0.0135(7) -0.0004(5) 0.0080(6) -0.0008(5)
C13 0.0240(9) 0.0230(8) 0.0180(8) 0.0032(6) 0.0099(7) -0.0043(7)
C14 0.0173(7) 0.0118(7) 0.0252(8) -0.0005(6) 0.0149(7) -0.0012(6)
C17 0.0094(7) 0.0124(7) 0.0097(6) -0.0022(5) 0.0048(6) -0.0001(5)
C18 0.0108(6) 0.0105(7) 0.0161(7) 0.0017(5) 0.0088(6) 0.0026(5)
C20 0.0124(7) 0.0189(8) 0.0155(7) -0.0044(6) 0.0076(6) -0.0037(6)
C24 0.0276(9) 0.0332(10) 0.0201(8) -0.0035(7) 0.0171(8) -0.0107(8)
C27 0.0101(6) 0.0092(7) 0.0142(7) -0.0020(5) 0.0069(6) -0.0018(5)
C28 0.0161(7) 0.0140(7) 0.0165(7) -0.0004(6) 0.0064(6) 0.0011(6)
C29 0.0195(8) 0.0183(8) 0.0166(7) 0.0036(6) 0.0081(6) 0.0034(6)
C30 0.0235(9) 0.0123(8) 0.0246(9) -0.0025(6) 0.0107(8) -0.0022(6)
C31 0.0141(7) 0.0193(8) 0.0145(7) 0.0010(6) 0.0066(6) 0.0007(6)
C33 0.0171(7) 0.0183(8) 0.0147(7) -0.0051(6) 0.0094(6) -0.0029(6)
C34 0.0212(8) 0.0301(9) 0.0225(8) -0.0093(7) 0.0164(7) -0.0072(7)
C35 0.0268(9) 0.0127(7) 0.0256(9) 0.0048(6) 0.0154(8) 0.0033(6)
C36 0.0116(7) 0.0164(7) 0.0092(6) -0.0043(5) 0.0041(6) -0.0037(6)
C37 0.0132(7) 0.0135(7) 0.0161(7) -0.0008(6) 0.0067(6) 0.0005(6)
C39 0.0111(6) 0.0137(7) 0.0127(6) -0.0014(5) 0.0067(6) -0.0004(5)
C40 0.0156(7) 0.0179(8) 0.0254(8) 0.0008(6) 0.0148(7) 0.0016(6)
N11 0.0098(6) 0.0087(6) 0.0111(5) -0.0014(4) 0.0052(5) 0.0001(4)
F3 0.0261(5) 0.0122(4) 0.0351(5) -0.0039(4) 0.0226(5) -0.0003(4)
O4 0.0098(5) 0.0106(5) 0.0163(5) -0.0016(4) 0.0084(4) -0.0014(4)
F5 0.0272(5) 0.0177(5) 0.0228(5) 0.0075(4) 0.0132(4) 0.0078(4)
F6 0.0305(6) 0.0140(5) 0.0513(7) -0.0001(4) 0.0319(5) -0.0053(4)
F7 0.0196(5) 0.0223(5) 0.0158(4) 0.0021(4) 0.0033(4) 0.0006(4)
F8 0.0110(4) 0.0485(7) 0.0242(5) -0.0055(5) 0.0077(4) -0.0116(4)
F9 0.0298(6) 0.0309(6) 0.0195(5) -0.0124(4) 0.0122(4) -0.0014(4)
Hf1 0.00630(4) 0.00738(5) 0.00969(4) 0 0.00445(3) 0
C101 0.0281(10) 0.0369(11) 0.0353(10) 0.0106(8) 0.0221(9) 0.0067(8)
C102 0.0205(8) 0.0236(9) 0.0236(8) 0.0050(7) 0.0154(7) -0.0038(7)
C103 0.0300(10) 0.0364(10) 0.0260(9) -0.0022(8) 0.0209(8) -0.0090(8)
C104 0.0273(10) 0.0568(14) 0.0199(9) 0.0080(9) 0.0109(8) -0.0097(9)
C105 0.0221(10) 0.0432(12) 0.0431(12) 0.0215(10) 0.0142(9) 0.0069(8)
C106 0.0321(11) 0.0285(11) 0.0487(13) 0.0017(9) 0.0247(10) 0.0037(8)
C107 0.0240(9) 0.0284(10) 0.0253(9) -0.0018(7) 0.0122(8) -0.0033(7)

loop_
_atom_type_symbol
_atom_type_description
_atom_type_scat_dispersion_real
_atom_type_scat_dispersion_imag
_atom_type_scat_source
C C 0.0033 0.0016 'International Tables Vol C Tables 4.2.6.8 and 6.1.1.4'
H H 0 0 'International Tables Vol C Tables 4.2.6.8 and 6.1.1.4'
N N 0.0061 0.0033 'International Tables Vol C Tables 4.2.6.8 and 6.1.1.4'
O O 0.0106 0.006 'International Tables Vol C Tables 4.2.6.8 and 6.1.1.4'
F F 0.0171 0.0103 'International Tables Vol C Tables 4.2.6.8 and 6.1.1.4'
Hf Hf -0.583 6.1852 'International Tables Vol C Tables 4.2.6.8 and 6.1.1.4'

loop_
_geom_angle_atom_site_label_1
_geom_angle_atom_site_label_2
_geom_angle_atom_site_label_3
_geom_angle
_geom_angle_site_symmetry_1
_geom_angle_site_symmetry_3
C17 C12 C27 112.40(12) . .
C17 C12 H12A 109.1 . .
C27 C12 H12A 109.1 . .
C17 C12 H12B 109.1 . .
C27 C12 H12B 109.1 . .
H12A C12 H12B 107.9 . .
C31 C13 C24 120.30(17) . .
C31 C13 H13 119.8 . .
C24 C13 H13 119.8 . .
F3 C14 F5 106.96(13) . .
F3 C14 F6 106.78(12) . .
F5 C14 F6 107.01(13) . .
F3 C14 C27 112.16(13) . .
F5 C14 C27 110.86(12) . .
F6 C14 C27 112.74(13) . .
N11 C17 C40 125.40(14) . .
N11 C17 C12 119.62(13) . .
C40 C17 C12 114.96(13) . .
C28 C18 C37 120.00(14) . .
C28 C18 N11 121.28(13) . .
C37 C18 N11 118.62(13) . .
F9 C20 F7 106.89(13) . .
F9 C20 F8 106.82(13) . .
F7 C20 F8 106.47(13) . .
F9 C20 C27 113.14(13) . .
F7 C20 C27 110.69(12) . .
F8 C20 C27 112.43(13) . .
C34 C24 C13 119.22(16) . .
C34 C24 H24 120.4 . .
C13 C24 H24 120.4 . .
O4 C27 C14 107.14(12) . .
O4 C27 C20 109.05(12) . .
C14 C27 C20 108.79(12) . .
O4 C27 C12 112.55(12) . .
C14 C27 C12 109.32(12) . .
C20 C27 C12 109.89(12) . .
C18 C28 C30 119.69(15) . .
C18 C28 H28 120.2 . .
C30 C28 H28 120.2 . .
C35 C29 C37 120.34(15) . .
C35 C29 H29 119.8 . .
C37 C29 H29 119.8 . .
C35 C30 C28 120.60(15) . .
C35 C30 H30 119.7 . .
C28 C30 H30 119.7 . .
C13 C31 C36 121.59(16) . .
C13 C31 H31 119.2 . .
C36 C31 H31 119.2 . .
C34 C33 C36 121.51(16) . .
C34 C33 H33 119.2 . .
C36 C33 H33 119.2 . .
C24 C34 C33 120.49(17) . .
C24 C34 H34 119.8 . .
C33 C34 H34 119.8 . .
C30 C35 C29 119.56(15) . .
C30 C35 H35 120.2 . .
C29 C35 H35 120.2 . .
C33 C36 C31 116.88(15) . .
C33 C36 C39 122.53(14) . .
C31 C36 C39 120.56(14) . .
C29 C37 C18 119.81(14) . .
C29 C37 H37 120.1 . .
C18 C37 H37 120.1 . .
C36 C39 Hf1 113.14(10) . .
C36 C39 H39A 109 . .
Hf1 C39 H39A 109 . .
C36 C39 H39B 109 . .
Hf1 C39 H39B 109 . .
H39A C39 H39B 107.8 . .
C17 C40 H40A 109.5 . .
C17 C40 H40B 109.5 . .
H40A C40 H40B 109.5 . .
C17 C40 H40C 109.5 . .
H40A C40 H40C 109.5 . .
H40B C40 H40C 109.5 . .
C17 N11 C18 118.94(12) . .
C17 N11 Hf1 124.28(10) . .
C18 N11 Hf1 116.46(9) . .
C27 O4 Hf1 137.30(9) . .
O4 Hf1 O4 84.01(6) . 2
O4 Hf1 C39 126.42(5) . .
O4 Hf1 C39 89.56(5) 2 .
O4 Hf1 C39 89.56(5) . 2
O4 Hf1 C39 126.42(5) 2 2
C39 Hf1 C39 133.55(8) . 2
O4 Hf1 N11 76.33(4) . .
O4 Hf1 N11 144.37(4) 2 .
C39 Hf1 N11 79.08(5) . .
C39 Hf1 N11 83.31(5) 2 .
O4 Hf1 N11 144.37(4) . 2
O4 Hf1 N11 76.33(4) 2 2
C39 Hf1 N11 83.31(5) . 2
C39 Hf1 N11 79.08(5) 2 2
N11 Hf1 N11 134.35(6) . 2
C102 C101 H10A 109.5 . .
C102 C101 H10B 109.5 . .
H10A C101 H10B 109.5 . .
C102 C101 H10C 109.5 . .
H10A C101 H10C 109.5 . .
H10B C101 H10C 109.5 . .
C102 C101 H10D 109.5 . .
H10A C101 H10D 141.1 . .
H10B C101 H10D 56.3 . .
H10C C101 H10D 56.3 . .
C102 C101 H10E 109.5 . .
H10A C101 H10E 56.3 . .
H10B C101 H10E 141.1 . .
H10C C101 H10E 56.3 . .
H10D C101 H10E 109.5 . .
C102 C101 H10F 109.5 . .
H10A C101 H10F 56.3 . .
H10B C101 H10F 56.3 . .
H10C C101 H10F 141.1 . .
H10D C101 H10F 109.5 . .
H10E C101 H10F 109.5 . .
C107 C102 C103 118.20(17) . .
C107 C102 C101 120.82(17) . .
C103 C102 C101 120.97(18) . .
C104 C103 C102 121.02(19) . .
C104 C103 H103 119.5 . .
C102 C103 H103 119.5 . .
C105 C104 C103 120.21(19) . .
C105 C104 H104 119.9 . .
C103 C104 H104 119.9 . .
C104 C105 C106 119.5(2) . .
C104 C105 H105 120.3 . .
C106 C105 H105 120.3 . .
C107 C106 C105 119.9(2) . .
C107 C106 H106 120 . .
C105 C106 H106 120 . .
C106 C107 C102 121.18(18) . .
C106 C107 H107 119.4 . .
C102 C107 H107 119.4 . .

loop_
_geom_bond_atom_site_label_1
_geom_bond_atom_site_label_2
_geom_bond_distance
_geom_bond_site_symmetry_2
C12 C17 1.514(2) .
C12 C27 1.546(2) .
C12 H12A 0.99 .
C12 H12B 0.99 .
C13 C31 1.389(2) .
C13 C24 1.390(3) .
C13 H13 0.95 .
C14 F3 1.3334(18) .
C14 F5 1.3372(19) .
C14 F6 1.3466(18) .
C14 C27 1.544(2) .
C17 N11 1.284(2) .
C17 C40 1.497(2) .
C18 C28 1.385(2) .
C18 C37 1.395(2) .
C18 N11 1.4477(18) .
C20 F9 1.3309(18) .
C20 F7 1.3354(19) .
C20 F8 1.3401(18) .
C20 C27 1.545(2) .
C24 C34 1.384(3) .
C24 H24 0.95 .
C27 O4 1.3633(18) .
C28 C30 1.392(2) .
C28 H28 0.95 .
C29 C35 1.388(2) .
C29 C37 1.389(2) .
C29 H29 0.95 .
C30 C35 1.385(3) .
C30 H30 0.95 .
C31 C36 1.406(2) .
C31 H31 0.95 .
C33 C34 1.391(2) .
C33 C36 1.403(2) .
C33 H33 0.95 .
C34 H34 0.95 .
C35 H35 0.95 .
C36 C39 1.486(2) .
C37 H37 0.95 .
C39 Hf1 2.2951(14) .
C39 H39A 0.99 .
C39 H39B 0.99 .
C40 H40A 0.98 .
C40 H40B 0.98 .
C40 H40C 0.98 .
N11 Hf1 2.3795(12) .
O4 Hf1 2.0100(10) .
Hf1 O4 2.0100(10) 2
Hf1 C39 2.2951(14) 2
Hf1 N11 2.3795(12) 2
C101 C102 1.507(3) .
C101 H10A 0.98 .
C101 H10B 0.98 .
C101 H10C 0.98 .
C101 H10D 0.98 .
C101 H10E 0.98 .
C101 H10F 0.98 .
C102 C107 1.386(3) .
C102 C103 1.390(2) .
C103 C104 1.383(3) .
C103 H103 0.95 .
C104 C105 1.380(3) .
C104 H104 0.95 .
C105 C106 1.389(3) .
C105 H105 0.95 .
C106 C107 1.383(3) .
C106 H106 0.95 .
C107 H107 0.95 .

loop_
_geom_torsion_atom_site_label_1
_geom_torsion_atom_site_label_2
_geom_torsion_atom_site_label_3
_geom_torsion_atom_site_label_4
_geom_torsion
_geom_torsion_site_symmetry_4
C27 C12 C17 N11 53.22(18) .
C27 C12 C17 C40 -128.17(14) .
C31 C13 C24 C34 -0.2(3) .
F3 C14 C27 O4 48.44(16) .
F5 C14 C27 O4 -71.05(15) .
F6 C14 C27 O4 169.01(12) .
F3 C14 C27 C20 -69.32(16) .
F5 C14 C27 C20 171.19(12) .
F6 C14 C27 C20 51.25(17) .
F3 C14 C27 C12 170.67(12) .
F5 C14 C27 C12 51.18(16) .
F6 C14 C27 C12 -68.76(16) .
F9 C20 C27 O4 -67.72(16) .
F7 C20 C27 O4 52.23(16) .
F8 C20 C27 O4 171.16(12) .
F9 C20 C27 C14 48.82(17) .
F7 C20 C27 C14 168.77(12) .
F8 C20 C27 C14 -72.30(16) .
F9 C20 C27 C12 168.47(12) .
F7 C20 C27 C12 -71.58(16) .
F8 C20 C27 C12 47.35(17) .
C17 C12 C27 O4 -54.36(16) .
C17 C12 C27 C14 -173.28(12) .
C17 C12 C27 C20 67.38(16) .
C37 C18 C28 C30 0.0(2) .
N11 C18 C28 C30 -176.39(15) .
C18 C28 C30 C35 0.0(3) .
C24 C13 C31 C36 -0.5(3) .
C13 C24 C34 C33 0.4(3) .
C36 C33 C34 C24 0.0(2) .
C28 C30 C35 C29 -0.2(3) .
C37 C29 C35 C30 0.3(3) .
C34 C33 C36 C31 -0.6(2) .
C34 C33 C36 C39 -178.76(14) .
C13 C31 C36 C33 0.8(2) .
C13 C31 C36 C39 179.01(14) .
C35 C29 C37 C18 -0.2(3) .
C28 C18 C37 C29 0.1(2) .
N11 C18 C37 C29 176.59(14) .
C33 C36 C39 Hf1 104.33(14) .
C31 C36 C39 Hf1 -73.74(15) .
C40 C17 N11 C18 8.3(2) .
C12 C17 N11 C18 -173.23(12) .
C40 C17 N11 Hf1 -178.39(11) .
C12 C17 N11 Hf1 0.07(18) .
C28 C18 N11 C17 -114.75(17) .
C37 C18 N11 C17 68.82(19) .
C28 C18 N11 Hf1 71.43(16) .
C37 C18 N11 Hf1 -105.00(13) .
C14 C27 O4 Hf1 116.47(13) .
C20 C27 O4 Hf1 -125.94(13) .
C12 C27 O4 Hf1 -3.7(2) .
C27 O4 Hf1 O4 -111.13(15) 2
C27 O4 Hf1 C39 -26.11(16) .
C27 O4 Hf1 C39 122.16(14) 2
C27 O4 Hf1 N11 38.94(13) .
C27 O4 Hf1 N11 -167.48(12) 2
C36 C39 Hf1 O4 -0.42(13) .
C36 C39 Hf1 O4 81.81(11) 2
C36 C39 Hf1 C39 -133.91(11) 2
C36 C39 Hf1 N11 -64.22(11) .
C36 C39 Hf1 N11 158.10(11) 2
C17 N11 Hf1 O4 -35.94(11) .
C18 N11 Hf1 O4 137.51(10) .
C17 N11 Hf1 O4 22.49(15) 2
C18 N11 Hf1 O4 -164.06(9) 2
C17 N11 Hf1 C39 96.06(12) .
C18 N11 Hf1 C39 -90.48(10) .
C17 N11 Hf1 C39 -127.12(12) 2
C18 N11 Hf1 C39 46.33(10) 2
C17 N11 Hf1 N11 165.30(12) 2
C18 N11 Hf1 N11 -21.25(9) 2
C107 C102 C103 C104 0.6(3) .
C101 C102 C103 C104 -178.08(18) .
C102 C103 C104 C105 0.4(3) .
C103 C104 C105 C106 -0.8(3) .
C104 C105 C106 C107 0.4(3) .
C105 C106 C107 C102 0.6(3) .
C103 C102 C107 C106 -1.1(3) .
C101 C102 C107 C106 177.59(18) .
